data_1571892
loop_
_publ_author_name
'Nicolai, Stefano'
'Waser, J&#xe9;r&#xf4;me'

_publ_section_title
;
 Lewis acid catalyzed [4+2] annulation of bicyclobutanes with dienol
 ethers for the synthesis of bicyclo[4.1.1]octanes.
;
_journal_issue 28
_journal_name_full 'Chemical science'
_journal_page_first 10823
_journal_page_last 10829
_journal_paper_doi 10.1039/d4sc02767a
_journal_volume 15
_journal_year 2024
_chemical_formula_moiety 'C21 H22 O2'
_chemical_formula_sum 'C21 H22 O2'
_chemical_formula_weight 306.38
_space_group_crystal_system monoclinic
_space_group_IT_number 14
_space_group_name_Hall '-P 2ybc'
_space_group_name_H-M_alt 'P 1 21/c 1'
_atom_sites_solution_hydrogens difmap
_atom_sites_solution_primary dual
_audit_creation_date 2024-05-21
_audit_creation_method
;
Olex2 1.5
(compiled 2024.02.16 svn.r378c4104 for OlexSys, GUI svn.r6928)
;
_audit_update_record
;
2024-05-21 deposited with the CCDC.	2024-06-14 downloaded from the CCDC.
;
_cell_angle_alpha 90
_cell_angle_beta 95.9318(11)
_cell_angle_gamma 90
_cell_formula_units_Z 4
_cell_length_a 17.7615(2)
_cell_length_b 6.40467(8)
_cell_length_c 13.86477(15)
_cell_measurement_reflns_used 4923
_cell_measurement_temperature 140.00(10)
_cell_measurement_theta_max 75.3010
_cell_measurement_theta_min 5.0060
_cell_volume 1568.76(3)
_computing_cell_refinement 'CrysAlisPro 1.171.43.123a (Rigaku OD, 2024)'
_computing_data_collection 'CrysAlisPro system (CCD 43.123a 64-bit (release 20-05-2024))'
_computing_data_reduction 'CrysAlisPro 1.171.43.123a (Rigaku OD, 2024)'
_computing_molecular_graphics 'Olex2 1.5 (Dolomanov et al., 2009)'
_computing_publication_material 'Olex2 1.5 (Dolomanov et al., 2009)'
_computing_structure_refinement 'SHELXL 2019/3 (Sheldrick, 2015)'
_computing_structure_solution 'SHELXT  (Sheldrick, 2015)'
_diffrn_ambient_environment N~2~
_diffrn_ambient_temperature 140.00(10)
_diffrn_detector 'CCD plate'
_diffrn_detector_area_resol_mean 5.2817
_diffrn_detector_type AtlasS2
_diffrn_measured_fraction_theta_full 0.999
_diffrn_measured_fraction_theta_max 0.983
_diffrn_measurement_details
;
List of Runs (angles in degrees, time in seconds):

  # Type    Start    End  Width  t~exp~   \w     \q     \k     \f   Frames
#--------------------------------------------------------------------------
  1  \w    -58.00  31.00   1.00    2.00    --  -40.91  56.00-122.00   89
  2  \w   -112.00 -19.00   1.00    2.00    --  -40.91 -56.00  95.00   93
  3  \w     91.00 171.00   1.00    8.00    --  112.00  56.00-122.00   80
  4  \w     56.00 127.00   1.00    8.00    --  112.00 -56.00  95.00   71
  5  \w     13.00  75.00   1.00    2.00    --   40.91 -99.00 -60.00   62
  6  \w     55.00  94.00   1.00    2.00    --   40.91-125.00  60.00   39
  7  \w     85.00 110.00   1.00    8.00    --  112.00  30.00-150.00   25
  8  \w    105.00 131.00   1.00    8.00    --  112.00  77.00 120.00   26
  9  \w    145.00 175.00   1.00    8.00    --  112.00  77.00 120.00   30
 10  \w    105.00 168.00   1.00    8.00    --  112.00 111.00-120.00   63
 11  \w    105.00 177.00   1.00    8.00    --  112.00  61.00 150.00   72
 12  \w    153.00 178.00   1.00    8.00    --  112.00  30.00-150.00   25
 13  \w     45.00  92.00   1.00    8.00    --  112.00-111.00  60.00   47
 14  \w     39.00 105.00   1.00    8.00    --  112.00-111.00  90.00   66
 15  \w     97.00 149.00   1.00    8.00    --  112.00  45.00-150.00   52
 16  \w    133.00 166.00   1.00    8.00    --  112.00 111.00-150.00   33
 17  \w    108.00 143.00   1.00    8.00    --  112.00 111.00 150.00   35
;
_diffrn_measurement_device 'four-circle diffractometer'
_diffrn_measurement_device_type 'SuperNova, Dual, Cu at home/near, AtlasS2'
_diffrn_measurement_method '\w scans'
_diffrn_orient_matrix_type 'CrysAlisPro convention (1999,Acta A55,543-557)'
_diffrn_orient_matrix_UB_11 -0.0644620000
_diffrn_orient_matrix_UB_12 -0.1574801000
_diffrn_orient_matrix_UB_13 0.0089572000
_diffrn_orient_matrix_UB_21 -0.0293318000
_diffrn_orient_matrix_UB_22 0.0377697000
_diffrn_orient_matrix_UB_23 -0.1070749000
_diffrn_orient_matrix_UB_31 0.0508459000
_diffrn_orient_matrix_UB_32 -0.1779010000
_diffrn_orient_matrix_UB_33 -0.0305985000
_diffrn_radiation_monochromator mirror
_diffrn_radiation_probe x-ray
_diffrn_radiation_type 'Cu K\a'
_diffrn_radiation_wavelength 1.54184
_diffrn_reflns_av_R_equivalents 0.0228
_diffrn_reflns_av_unetI/netI 0.0275
_diffrn_reflns_Laue_measured_fraction_full 0.999
_diffrn_reflns_Laue_measured_fraction_max 0.983
_diffrn_reflns_limit_h_max 22
_diffrn_reflns_limit_h_min -21
_diffrn_reflns_limit_k_max 4
_diffrn_reflns_limit_k_min -7
_diffrn_reflns_limit_l_max 15
_diffrn_reflns_limit_l_min -17
_diffrn_reflns_number 7738
_diffrn_reflns_point_group_measured_fraction_full 0.999
_diffrn_reflns_point_group_measured_fraction_max 0.983
_diffrn_reflns_theta_full 67.684
_diffrn_reflns_theta_max 76.026
_diffrn_reflns_theta_min 5.007
_diffrn_source 'micro-focus sealed X-ray tube'
_diffrn_source_type 'SuperNova (Cu) X-ray Source'
_exptl_absorpt_coefficient_mu 0.640
_exptl_absorpt_correction_T_max 1.000
_exptl_absorpt_correction_T_min 0.643
_exptl_absorpt_correction_type gaussian
_exptl_absorpt_process_details
;
CrysAlisPro 1.171.43.123a (Rigaku Oxford Diffraction, 2024)
Numerical absorption correction based on gaussian integration over
a multifaceted crystal model
Empirical absorption correction using spherical harmonics,
implemented in SCALE3 ABSPACK scaling algorithm.
;
_exptl_crystal_colour 'clear pale colourless'
_exptl_crystal_density_diffrn 1.297
_exptl_crystal_description prism
_exptl_crystal_F_000 656
_exptl_crystal_size_max 0.673
_exptl_crystal_size_mid 0.234
_exptl_crystal_size_min 0.097
_refine_diff_density_max 0.271
_refine_diff_density_min -0.203
_refine_diff_density_rms 0.047
_refine_ls_extinction_coef 0.0008(3)
_refine_ls_extinction_expression Fc^*^=kFc[1+0.001xFc^2^\l^3^/sin(2\q)]^-1/4^
_refine_ls_extinction_method 'SHELXL-2019/2 (Sheldrick 2019)'
_refine_ls_goodness_of_fit_ref 1.042
_refine_ls_hydrogen_treatment refall
_refine_ls_matrix_type full
_refine_ls_number_parameters 297
_refine_ls_number_reflns 3208
_refine_ls_number_restraints 0
_refine_ls_restrained_S_all 1.042
_refine_ls_R_factor_all 0.0442
_refine_ls_R_factor_gt 0.0405
_refine_ls_shift/su_max 0.001
_refine_ls_shift/su_mean 0.000
_refine_ls_structure_factor_coef Fsqd
_refine_ls_weighting_details 'w=1/[\s^2^(Fo^2^)+(0.0660P)^2^+0.2959P] where P=(Fo^2^+2Fc^2^)/3'
_refine_ls_weighting_scheme calc
_refine_ls_wR_factor_gt 0.1060
_refine_ls_wR_factor_ref 0.1104
_reflns_Friedel_coverage 0.000
_reflns_number_gt 2925
_reflns_number_total 3208
_reflns_threshold_expression 'I > 2\s(I)'
_cod_data_source_file d4sc02767a2.cif
_cod_data_source_block ste-24-1162
_cod_depositor_comments 'Adding full bibliography for 1571891--1571893.cif.'
_cod_database_code 1571892
_shelx_shelxl_version_number 2019/3
_chemical_oxdiff_formula 'C21 H22 O2'
_shelx_space_group_comment
;
The symmetry employed for this shelxl refinement is uniquely defined
by the following loop, which should always be used as a source of
symmetry information in preference to the above space-group names.
They are only intended as comments.
;
_shelx_estimated_absorpt_t_max 0.941
_shelx_estimated_absorpt_t_min 0.673
_olex2_refinement_description
;
;
_olex2_date_sample_data_collection 2024-05-21
_olex2_submission_special_instructions 'No special instructions were received'
_oxdiff_exptl_absorpt_empirical_details
;
Empirical correction (ABSPACK) includes:
- Absorption correction using spherical harmonics
- Frame scaling
- Detector area scaling
- B-factor correction
;
_oxdiff_exptl_absorpt_empirical_full_max 6.825
_oxdiff_exptl_absorpt_empirical_full_min 0.492

loop_
_space_group_symop_operation_xyz
'x, y, z'
'-x, y+1/2, -z+1/2'
'-x, -y, -z'
'x, -y-1/2, z-1/2'

loop_
_atom_site_label
_atom_site_type_symbol
_atom_site_fract_x
_atom_site_fract_y
_atom_site_fract_z
_atom_site_U_iso_or_equiv
_atom_site_adp_type
_atom_site_occupancy
_atom_site_site_symmetry_order
_atom_site_calc_flag
_atom_site_refinement_flags_posn
_atom_site_refinement_flags_adp
_atom_site_refinement_flags_occupancy
_atom_site_disorder_assembly
_atom_site_disorder_group
O1 O 0.94179(5) 0.42003(15) 0.81419(6) 0.0342(2) Uani 1 1 d . . . . .
O2 O 0.75331(5) -0.03495(14) 0.50973(7) 0.0340(2) Uani 1 1 d . . . . .
C1 C 0.92357(6) 0.46732(17) 0.73011(8) 0.0246(2) Uani 1 1 d . . . . .
C2 C 0.97660(6) 0.43609(19) 0.65276(9) 0.0287(3) Uani 1 1 d . . . . .
H2A H 0.9919(9) 0.574(3) 0.6319(12) 0.037(4) Uiso 1 1 d . . . . .
H2B H 1.0222(10) 0.368(3) 0.6814(12) 0.038(4) Uiso 1 1 d . . . . .
C3 C 0.94332(6) 0.30487(19) 0.56628(9) 0.0273(3) Uani 1 1 d . . . . .
H3 H 0.9825(9) 0.260(2) 0.5288(11) 0.028(4) Uiso 1 1 d . . . . .
C4 C 0.89116(6) 0.12746(18) 0.59591(9) 0.0259(2) Uani 1 1 d . . . . .
H4A H 0.8988(9) 0.078(3) 0.6645(12) 0.032(4) Uiso 1 1 d . . . . .
H4B H 0.8915(9) 0.006(3) 0.5526(12) 0.033(4) Uiso 1 1 d . . . . .
C5 C 0.82125(6) 0.26943(16) 0.56652(7) 0.0203(2) Uani 1 1 d . . . . .
C6 C 0.79105(5) 0.39161(16) 0.65130(7) 0.0199(2) Uani 1 1 d . . . . .
H6 H 0.7469(8) 0.473(2) 0.6222(10) 0.021(3) Uiso 1 1 d . . . . .
C7 C 0.84621(6) 0.56099(17) 0.69800(7) 0.0221(2) Uani 1 1 d . . . . .
H7 H 0.8528(8) 0.666(2) 0.6472(11) 0.026(3) Uiso 1 1 d . . . . .
C8 C 0.87369(6) 0.39964(18) 0.50461(8) 0.0250(2) Uani 1 1 d . . . . .
H8A H 0.8680(8) 0.550(3) 0.5022(11) 0.026(3) Uiso 1 1 d . . . . .
H8B H 0.8706(9) 0.350(3) 0.4393(11) 0.030(4) Uiso 1 1 d . . . . .
C9 C 0.76563(6) 0.23945(19) 0.72677(8) 0.0266(2) Uani 1 1 d . . . . .
H9A H 0.7376(10) 0.307(3) 0.7743(13) 0.040(4) Uiso 1 1 d . . . . .
H9B H 0.7316(10) 0.132(3) 0.6958(12) 0.040(4) Uiso 1 1 d . . . . .
H9C H 0.8075(9) 0.164(3) 0.7635(11) 0.030(4) Uiso 1 1 d . . . . .
C10 C 0.81313(7) 0.6732(2) 0.78120(9) 0.0304(3) Uani 1 1 d . . . . .
H10A H 0.8111(10) 0.584(3) 0.8390(14) 0.044(4) Uiso 1 1 d . . . . .
H10B H 0.8438(10) 0.801(3) 0.8003(12) 0.040(4) Uiso 1 1 d . . . . .
H10C H 0.7600(10) 0.718(3) 0.7611(13) 0.045(5) Uiso 1 1 d . . . . .
C11 C 0.75485(6) 0.15471(17) 0.51175(7) 0.0224(2) Uani 1 1 d . . . . .
C12 C 0.68880(6) 0.27718(17) 0.46426(7) 0.0211(2) Uani 1 1 d . . . . .
C13 C 0.69458(6) 0.48820(17) 0.43464(7) 0.0230(2) Uani 1 1 d . . . . .
H13 H 0.7414(9) 0.560(3) 0.4426(11) 0.030(4) Uiso 1 1 d . . . . .
C14 C 0.63242(6) 0.59102(18) 0.39155(8) 0.0251(2) Uani 1 1 d . . . . .
H14 H 0.6365(9) 0.730(3) 0.3708(11) 0.031(4) Uiso 1 1 d . . . . .
C15 C 0.56038(6) 0.49316(19) 0.37906(7) 0.0241(2) Uani 1 1 d . . . . .
C16 C 0.49426(7) 0.5991(2) 0.33845(8) 0.0303(3) Uani 1 1 d . . . . .
H16 H 0.4994(9) 0.738(3) 0.3157(11) 0.032(4) Uiso 1 1 d . . . . .
C17 C 0.42529(7) 0.5015(2) 0.33152(9) 0.0349(3) Uani 1 1 d . . . . .
H17 H 0.3818(11) 0.579(3) 0.3056(13) 0.046(5) Uiso 1 1 d . . . . .
C18 C 0.41863(7) 0.2939(2) 0.36258(9) 0.0347(3) Uani 1 1 d . . . . .
H18 H 0.3684(11) 0.225(3) 0.3583(13) 0.046(5) Uiso 1 1 d . . . . .
C19 C 0.48166(6) 0.1856(2) 0.39952(8) 0.0290(3) Uani 1 1 d . . . . .
H19 H 0.4783(9) 0.041(3) 0.4195(11) 0.033(4) Uiso 1 1 d . . . . .
C20 C 0.55395(6) 0.28309(18) 0.40952(7) 0.0234(2) Uani 1 1 d . . . . .
C21 C 0.61972(6) 0.17744(17) 0.45028(7) 0.0225(2) Uani 1 1 d . . . . .
H21 H 0.6157(8) 0.037(2) 0.4707(10) 0.024(3) Uiso 1 1 d . . . . .

loop_
_atom_site_aniso_label
_atom_site_aniso_U_11
_atom_site_aniso_U_22
_atom_site_aniso_U_33
_atom_site_aniso_U_23
_atom_site_aniso_U_13
_atom_site_aniso_U_12
O1 0.0333(4) 0.0338(5) 0.0323(4) 0.0040(3) -0.0119(3) 0.0001(4)
O2 0.0306(4) 0.0201(4) 0.0489(5) -0.0033(3) -0.0074(4) -0.0012(3)
C1 0.0232(5) 0.0182(5) 0.0302(5) -0.0001(4) -0.0072(4) -0.0035(4)
C2 0.0183(5) 0.0274(6) 0.0391(6) 0.0011(5) -0.0036(4) -0.0016(4)
C3 0.0190(5) 0.0292(6) 0.0338(6) -0.0012(4) 0.0030(4) -0.0002(4)
C4 0.0205(5) 0.0214(5) 0.0347(6) -0.0012(4) -0.0017(4) 0.0020(4)
C5 0.0185(5) 0.0186(5) 0.0231(5) 0.0010(4) -0.0014(4) -0.0004(4)
C6 0.0189(4) 0.0191(5) 0.0209(5) 0.0018(4) -0.0019(4) -0.0001(4)
C7 0.0229(5) 0.0193(5) 0.0229(5) 0.0008(4) -0.0031(4) 0.0003(4)
C8 0.0229(5) 0.0276(6) 0.0243(5) 0.0005(4) 0.0023(4) -0.0030(4)
C9 0.0273(5) 0.0267(6) 0.0253(5) 0.0050(4) 0.0009(4) -0.0033(4)
C10 0.0317(6) 0.0288(6) 0.0298(6) -0.0060(5) -0.0014(4) 0.0018(5)
C11 0.0218(5) 0.0209(5) 0.0240(5) -0.0016(4) 0.0001(4) -0.0017(4)
C12 0.0220(5) 0.0224(5) 0.0183(4) -0.0028(4) -0.0012(4) -0.0008(4)
C13 0.0230(5) 0.0229(5) 0.0224(5) -0.0017(4) -0.0003(4) -0.0036(4)
C14 0.0294(5) 0.0219(5) 0.0234(5) 0.0002(4) 0.0000(4) -0.0001(4)
C15 0.0246(5) 0.0294(6) 0.0177(4) -0.0028(4) -0.0003(4) 0.0021(4)
C16 0.0300(6) 0.0350(7) 0.0249(5) -0.0007(4) -0.0010(4) 0.0067(5)
C17 0.0247(5) 0.0501(8) 0.0288(6) -0.0014(5) -0.0030(4) 0.0085(5)
C18 0.0221(5) 0.0523(8) 0.0287(6) -0.0031(5) -0.0017(4) -0.0037(5)
C19 0.0239(5) 0.0377(7) 0.0246(5) -0.0018(4) -0.0012(4) -0.0055(5)
C20 0.0219(5) 0.0299(6) 0.0178(4) -0.0036(4) -0.0009(4) -0.0022(4)
C21 0.0241(5) 0.0224(5) 0.0204(5) -0.0018(4) -0.0004(4) -0.0031(4)

loop_
_atom_type_symbol
_atom_type_description
_atom_type_scat_dispersion_real
_atom_type_scat_dispersion_imag
_atom_type_scat_source
C C 0.0181 0.0091 'International Tables Vol C Tables 4.2.6.8 and 6.1.1.4'
H H 0.0000 0.0000 'International Tables Vol C Tables 4.2.6.8 and 6.1.1.4'
O O 0.0492 0.0322 'International Tables Vol C Tables 4.2.6.8 and 6.1.1.4'

loop_
_exptl_crystal_face_index_h
_exptl_crystal_face_index_k
_exptl_crystal_face_index_l
_exptl_crystal_face_perp_dist
-1 2 -2 0.3323
2 -2 1 0.3022
1 -2 2 0.2890
2 0 -1 0.0807
-2 -1 1 0.2571
1 2 -1 0.3215
-1 2 0 0.3093
1 0 0 0.0422
-1 0 0 0.0543
-2 -1 -1 0.3076
1 -2 -2 0.3495
9 2 2 0.1826
-11 1 1 0.0928
0 1 1 0.3027
-2 0 -1 0.0950
2 0 1 0.0487
0 0 -1 0.1318
0 0 1 0.1023
5 -2 7 0.1577
-2 -2 7 0.1878
-11 0 4 0.0672
-10 -1 4 0.1148
-11 -1 1 0.0622
-11 0 2 0.0433
1 0 -2 0.1167

loop_
_geom_angle_atom_site_label_1
_geom_angle_atom_site_label_2
_geom_angle_atom_site_label_3
_geom_angle
_geom_angle_site_symmetry_1
_geom_angle_site_symmetry_3
_geom_angle_publ_flag
O1 C1 C2 121.58(10) . . ?
O1 C1 C7 121.41(10) . . ?
C2 C1 C7 117.00(9) . . ?
C1 C2 H2A 107.7(10) . . ?
C1 C2 H2B 108.9(10) . . ?
C1 C2 C3 114.17(9) . . ?
H2A C2 H2B 106.5(14) . . ?
C3 C2 H2A 111.1(10) . . ?
C3 C2 H2B 108.1(11) . . ?
C2 C3 H3 110.3(9) . . ?
C2 C3 C4 112.84(10) . . ?
C2 C3 C8 115.94(9) . . ?
C4 C3 H3 114.4(9) . . ?
C4 C3 C8 88.20(8) . . ?
C8 C3 H3 113.7(9) . . ?
C3 C4 H4A 117.3(9) . . ?
C3 C4 H4B 112.2(9) . . ?
C3 C4 C5 89.13(8) . . ?
H4A C4 H4B 108.7(13) . . ?
C5 C4 H4A 117.4(9) . . ?
C5 C4 H4B 110.9(10) . . ?
C4 C5 C8 87.20(8) . . ?
C6 C5 C4 115.09(8) . . ?
C6 C5 C8 114.64(8) . . ?
C11 C5 C4 113.80(9) . . ?
C11 C5 C6 108.06(8) . . ?
C11 C5 C8 117.13(9) . . ?
C5 C6 H6 106.1(8) . . ?
C5 C6 C7 114.46(8) . . ?
C7 C6 H6 103.9(8) . . ?
C9 C6 C5 110.23(9) . . ?
C9 C6 H6 109.6(8) . . ?
C9 C6 C7 112.11(8) . . ?
C1 C7 C6 110.91(8) . . ?
C1 C7 H7 107.8(8) . . ?
C1 C7 C10 111.74(9) . . ?
C6 C7 H7 107.1(9) . . ?
C10 C7 C6 111.56(9) . . ?
C10 C7 H7 107.4(9) . . ?
C3 C8 C5 88.57(8) . . ?
C3 C8 H8A 118.8(9) . . ?
C3 C8 H8B 110.9(9) . . ?
C5 C8 H8A 118.8(8) . . ?
C5 C8 H8B 111.2(10) . . ?
H8A C8 H8B 107.6(13) . . ?
C6 C9 H9A 112.8(11) . . ?
C6 C9 H9B 110.9(10) . . ?
C6 C9 H9C 113.9(9) . . ?
H9A C9 H9B 106.0(14) . . ?
H9A C9 H9C 106.4(13) . . ?
H9B C9 H9C 106.3(14) . . ?
C7 C10 H10A 112.9(11) . . ?
C7 C10 H10B 110.0(9) . . ?
C7 C10 H10C 110.6(10) . . ?
H10A C10 H10B 108.8(14) . . ?
H10A C10 H10C 106.3(15) . . ?
H10B C10 H10C 108.0(15) . . ?
O2 C11 C5 120.51(10) . . ?
O2 C11 C12 119.75(10) . . ?
C12 C11 C5 119.66(9) . . ?
C13 C12 C11 123.11(9) . . ?
C21 C12 C11 117.51(10) . . ?
C21 C12 C13 119.37(10) . . ?
C12 C13 H13 121.2(10) . . ?
C14 C13 C12 120.34(10) . . ?
C14 C13 H13 118.4(10) . . ?
C13 C14 H14 120.3(9) . . ?
C13 C14 C15 121.15(10) . . ?
C15 C14 H14 118.5(9) . . ?
C14 C15 C16 122.35(11) . . ?
C20 C15 C14 118.82(10) . . ?
C20 C15 C16 118.82(10) . . ?
C15 C16 H16 118.3(10) . . ?
C17 C16 C15 120.42(12) . . ?
C17 C16 H16 121.3(9) . . ?
C16 C17 H17 118.1(12) . . ?
C16 C17 C18 120.86(11) . . ?
C18 C17 H17 121.0(12) . . ?
C17 C18 H18 120.4(11) . . ?
C19 C18 C17 120.10(11) . . ?
C19 C18 H18 119.5(11) . . ?
C18 C19 H19 121.2(9) . . ?
C18 C19 C20 120.58(12) . . ?
C20 C19 H19 118.2(9) . . ?
C15 C20 C19 119.18(10) . . ?
C21 C20 C15 118.91(10) . . ?
C21 C20 C19 121.90(11) . . ?
C12 C21 C20 121.33(10) . . ?
C12 C21 H21 119.5(9) . . ?
C20 C21 H21 119.2(9) . . ?

loop_
_geom_bond_atom_site_label_1
_geom_bond_atom_site_label_2
_geom_bond_distance
_geom_bond_site_symmetry_2
_geom_bond_publ_flag
O1 C1 1.2155(15) . ?
O2 C11 1.2153(15) . ?
C1 C2 1.5119(16) . ?
C1 C7 1.5231(14) . ?
C2 H2A 0.975(19) . ?
C2 H2B 0.969(18) . ?
C2 C3 1.5319(16) . ?
C3 H3 0.955(15) . ?
C3 C4 1.5480(16) . ?
C3 C8 1.5525(15) . ?
C4 H4A 0.999(16) . ?
C4 H4B 0.984(18) . ?
C4 C5 1.5589(14) . ?
C5 C6 1.5531(14) . ?
C5 C8 1.5701(14) . ?
C5 C11 1.5239(14) . ?
C6 H6 0.990(14) . ?
C6 C7 1.5571(14) . ?
C6 C9 1.5318(14) . ?
C7 H7 0.991(15) . ?
C7 C10 1.5275(15) . ?
C8 H8A 0.970(17) . ?
C8 H8B 0.956(16) . ?
C9 H9A 0.969(18) . ?
C9 H9B 0.985(19) . ?
C9 H9C 0.984(16) . ?
C10 H10A 0.987(19) . ?
C10 H10B 1.006(19) . ?
C10 H10C 0.999(19) . ?
C11 C12 1.5051(14) . ?
C12 C13 1.4194(16) . ?
C12 C21 1.3790(15) . ?
C13 H13 0.946(16) . ?
C13 C14 1.3687(16) . ?
C14 H14 0.940(17) . ?
C14 C15 1.4191(16) . ?
C15 C16 1.4212(16) . ?
C15 C20 1.4183(17) . ?
C16 H16 0.951(17) . ?
C16 C17 1.3699(19) . ?
C17 H17 0.96(2) . ?
C17 C18 1.406(2) . ?
C18 H18 0.990(19) . ?
C18 C19 1.3705(18) . ?
C19 H19 0.971(18) . ?
C19 C20 1.4216(15) . ?
C20 C21 1.4162(15) . ?
C21 H21 0.947(16) . ?

loop_
_geom_torsion_atom_site_label_1
_geom_torsion_atom_site_label_2
_geom_torsion_atom_site_label_3
_geom_torsion_atom_site_label_4
_geom_torsion
_geom_torsion_site_symmetry_1
_geom_torsion_site_symmetry_2
_geom_torsion_site_symmetry_3
_geom_torsion_site_symmetry_4
_geom_torsion_publ_flag
O1 C1 C2 C3 124.70(12) . . . . ?
O1 C1 C7 C6 -99.59(12) . . . . ?
O1 C1 C7 C10 25.57(14) . . . . ?
O2 C11 C12 C13 -158.41(11) . . . . ?
O2 C11 C12 C21 22.18(15) . . . . ?
C1 C2 C3 C4 -35.59(13) . . . . ?
C1 C2 C3 C8 64.02(13) . . . . ?
C2 C1 C7 C6 80.46(11) . . . . ?
C2 C1 C7 C10 -154.38(10) . . . . ?
C2 C3 C4 C5 97.67(10) . . . . ?
C2 C3 C8 C5 -94.93(10) . . . . ?
C3 C4 C5 C6 -96.36(10) . . . . ?
C3 C4 C5 C8 19.61(8) . . . . ?
C3 C4 C5 C11 138.13(9) . . . . ?
C4 C3 C8 C5 19.69(8) . . . . ?
C4 C5 C6 C7 66.56(11) . . . . ?
C4 C5 C6 C9 -60.91(11) . . . . ?
C4 C5 C8 C3 -19.56(8) . . . . ?
C4 C5 C11 O2 13.48(14) . . . . ?
C4 C5 C11 C12 -169.76(9) . . . . ?
C5 C6 C7 C1 -54.25(11) . . . . ?
C5 C6 C7 C10 -179.52(9) . . . . ?
C5 C11 C12 C13 24.80(14) . . . . ?
C5 C11 C12 C21 -154.60(10) . . . . ?
C6 C5 C8 C3 96.84(9) . . . . ?
C6 C5 C11 O2 -115.68(11) . . . . ?
C6 C5 C11 C12 61.09(11) . . . . ?
C7 C1 C2 C3 -55.35(13) . . . . ?
C8 C3 C4 C5 -19.83(8) . . . . ?
C8 C5 C6 C7 -32.38(12) . . . . ?
C8 C5 C6 C9 -159.85(9) . . . . ?
C8 C5 C11 O2 113.03(12) . . . . ?
C8 C5 C11 C12 -70.20(12) . . . . ?
C9 C6 C7 C1 72.25(11) . . . . ?
C9 C6 C7 C10 -53.02(12) . . . . ?
C11 C5 C6 C7 -165.01(8) . . . . ?
C11 C5 C6 C9 67.51(10) . . . . ?
C11 C5 C8 C3 -134.96(9) . . . . ?
C11 C12 C13 C14 179.82(9) . . . . ?
C11 C12 C21 C20 177.59(9) . . . . ?
C12 C13 C14 C15 2.63(16) . . . . ?
C13 C12 C21 C20 -1.84(15) . . . . ?
C13 C14 C15 C16 177.19(10) . . . . ?
C13 C14 C15 C20 -1.85(16) . . . . ?
C14 C15 C16 C17 -177.19(11) . . . . ?
C14 C15 C20 C19 178.42(10) . . . . ?
C14 C15 C20 C21 -0.73(15) . . . . ?
C15 C16 C17 C18 -1.24(18) . . . . ?
C15 C20 C21 C12 2.57(15) . . . . ?
C16 C15 C20 C19 -0.65(15) . . . . ?
C16 C15 C20 C21 -179.80(9) . . . . ?
C16 C17 C18 C19 -0.63(19) . . . . ?
C17 C18 C19 C20 1.83(18) . . . . ?
C18 C19 C20 C15 -1.18(16) . . . . ?
C18 C19 C20 C21 177.95(10) . . . . ?
C19 C20 C21 C12 -176.55(10) . . . . ?
C20 C15 C16 C17 1.85(16) . . . . ?
C21 C12 C13 C14 -0.78(15) . . . . ?

loop_
_exptl_oxdiff_crystal_face_indexfrac_h
_exptl_oxdiff_crystal_face_indexfrac_k
_exptl_oxdiff_crystal_face_indexfrac_l
_exptl_oxdiff_crystal_face_x
_exptl_oxdiff_crystal_face_y
_exptl_oxdiff_crystal_face_z
-1.0000 2.0000 -2.0000 -0.2684 0.3190 -0.3455
2.0000 -2.0000 1.0000 0.1950 -0.2413 0.4269
1.0000 -2.0000 2.0000 0.2684 -0.3190 0.3455
2.0000 -0.0000 -1.0000 -0.1379 0.0484 0.1323
-2.0000 -1.0000 1.0000 0.2954 -0.0862 0.0456
1.0000 2.0000 -1.0000 -0.3884 0.1533 -0.2744
-1.0000 2.0000 -0.0000 -0.2505 0.1049 -0.4066
1.0000 -0.0000 0.0000 -0.0645 -0.0293 0.0508
-1.0000 0.0000 -0.0000 0.0645 0.0293 -0.0508
-2.0000 -1.0000 -1.0000 0.2774 0.1280 0.1068
1.0000 -2.0000 -2.0000 0.2326 0.1093 0.4678
8.6904 2.4170 2.0457 -0.9225 -0.3827 -0.0507
-11.3654 0.7036 0.9129 0.6300 0.2622 -0.7310
-0.0000 1.0000 1.0000 -0.1485 -0.0693 -0.2085
-2.0000 -0.0000 -1.0000 0.1200 0.1657 -0.0711
2.0000 0.0000 1.0000 -0.1200 -0.1657 0.0711
0.0000 -0.0000 -1.0000 -0.0090 0.1071 0.0306
-0.0000 0.0000 1.0000 0.0090 -0.1071 -0.0306
4.5006 -1.9275 6.7544 0.0739 -0.9280 0.3651
-1.7599 -2.4400 7.2565 0.5627 -0.8175 0.1226
-10.5283 0.0667 4.4991 0.7085 -0.1704 -0.6849
-10.0519 -1.2393 4.2925 0.8816 -0.2116 -0.4220
-11.4058 -0.5546 1.4829 0.8359 0.1548 -0.5266
-11.4765 -0.0952 1.7784 0.7707 0.1426 -0.6210
1.0000 -0.0000 -2.0000 -0.0824 0.1848 0.1120
